data_4319810
loop_
_publ_author_name
'Naomi L. Kruhlak'
'Meiping Wang'
'P. Michael Boorman'
'Masood Parvez'
'Robert McDonald'

_publ_section_title
;
 Syntheses, Structures, and Stabilities of [PPh4][WS3(SR)] (R = iBu, iPr,
 tBu, Benzyl, Allyl) and [PPh4][MoS3(StBu)]
;
_journal_name_full 'Inorganic Chemistry'
_journal_page_first 3141
_journal_page_last 3148
_journal_paper_doi 10.1021/ic000970n
_journal_volume 40
_journal_year 2001
_chemical_formula_sum 'C31 H27 P S4 W'
_chemical_formula_weight 742.59
_chemical_name_systematic
; 
 ? 
;
_space_group_IT_number 14
_symmetry_cell_setting monoclinic
_symmetry_space_group_name_Hall '-P 2yn'
_symmetry_space_group_name_H-M 'P 1 21/n 1'
_atom_sites_solution_hydrogens geom
_atom_sites_solution_primary direct
_atom_sites_solution_secondary difmap
_audit_creation_method SHELXL-97
_cell_angle_alpha 90.00
_cell_angle_beta 111.7220(10)
_cell_angle_gamma 90.00
_cell_formula_units_Z 4
_cell_length_a 16.2111(9)
_cell_length_b 11.0080(6)
_cell_length_c 18.1339(10)
_cell_measurement_reflns_used 5663
_cell_measurement_temperature 193(2)
_cell_volume 3006.2(3)
_computing_cell_refinement 'Bruker SMART'
_computing_data_collection 'Bruker SMART'
_computing_data_reduction 'Bruker SHELXTL'
_computing_molecular_graphics 'Bruker SHELXTL'
_computing_publication_material 'Bruker SHELXTL'
_computing_structure_refinement 'SHELXL-97 (Sheldrick, 1997)'
_computing_structure_solution 'SHELXS-97 (Sheldrick, 1990)'
_diffrn_ambient_temperature 193(2)
_diffrn_measured_fraction_theta_full 0.999
_diffrn_measured_fraction_theta_max 0.999
_diffrn_measurement_device_type 'CCD area detector'
_diffrn_measurement_method 'phi and omega scans'
_diffrn_radiation_monochromator graphite
_diffrn_radiation_source 'fine-focus rotating anode'
_diffrn_radiation_type MoK\a
_diffrn_radiation_wavelength 0.71073
_diffrn_reflns_av_R_equivalents 0.0856
_diffrn_reflns_av_sigmaI/netI 0.1253
_diffrn_reflns_limit_h_max 19
_diffrn_reflns_limit_h_min -19
_diffrn_reflns_limit_k_max 13
_diffrn_reflns_limit_k_min -13
_diffrn_reflns_limit_l_max 21
_diffrn_reflns_limit_l_min -22
_diffrn_reflns_number 15892
_diffrn_reflns_theta_full 25.69
_diffrn_reflns_theta_max 25.69
_diffrn_reflns_theta_min 2.12
_exptl_absorpt_coefficient_mu 4.193
_exptl_absorpt_correction_T_max 0.7453
_exptl_absorpt_correction_T_min 0.4738
_exptl_absorpt_correction_type SADABS
_exptl_crystal_colour orange
_exptl_crystal_density_diffrn 1.641
_exptl_crystal_density_method 'not measured'
_exptl_crystal_description plate
_exptl_crystal_F_000 1464
_exptl_crystal_size_max 0.23
_exptl_crystal_size_mid 0.12
_exptl_crystal_size_min 0.03
_refine_diff_density_max 1.307
_refine_diff_density_min -0.792
_refine_diff_density_rms 0.141
_refine_ls_extinction_method none
_refine_ls_goodness_of_fit_ref 0.819
_refine_ls_hydrogen_treatment mixed
_refine_ls_matrix_type full
_refine_ls_number_parameters 334
_refine_ls_number_reflns 5703
_refine_ls_number_restraints 0
_refine_ls_restrained_S_all 0.819
_refine_ls_R_factor_all 0.0879
_refine_ls_R_factor_gt 0.0409
_refine_ls_shift/su_max 0.009
_refine_ls_shift/su_mean 0.000
_refine_ls_structure_factor_coef Fsqd
_refine_ls_weighting_details 'calc w=1/[\s^2^(Fo^2^)+(0.0000P)^2^+0.0000P] where P=(Fo^2^+2Fc^2^)/3'
_refine_ls_weighting_scheme calc
_refine_ls_wR_factor_gt 0.0576
_refine_ls_wR_factor_ref 0.0659
_reflns_number_gt 3475
_reflns_number_total 5703
_reflns_threshold_expression >2sigma(I)
_cod_data_source_file ic000970n_5.cif
_cod_data_source_block (PPh4)WS3(SBz)
_cod_depositor_comments
;
The following automatic conversions were performed:

'_symmetry_cell_setting' value 'Monoclinic' changed to 'monoclinic'
according to the built-in table from CIF Core dictionary named
'cif_core.dic' version 2.4.1 from 2010-06-29.

Automatic conversion script
Id: cif_fix_values 1646 2011-03-28 12:23:43Z adriana 
;
_cod_database_code 4319810

loop_
_symmetry_equiv_pos_as_xyz
'x, y, z'
'-x+1/2, y+1/2, -z+1/2'
'-x, -y, -z'
'x-1/2, -y-1/2, z-1/2'

loop_
_atom_site_label
_atom_site_type_symbol
_atom_site_fract_x
_atom_site_fract_y
_atom_site_fract_z
_atom_site_U_iso_or_equiv
_atom_site_adp_type
_atom_site_occupancy
_atom_site_symmetry_multiplicity
_atom_site_calc_flag
_atom_site_refinement_flags
_atom_site_disorder_assembly
_atom_site_disorder_group
W W 0.042754(18) 0.20524(3) -0.183365(17) 0.02878(8) Uani 1 1 d . . .
S1 S -0.00452(12) 0.3054(2) -0.30569(10) 0.0438(5) Uani 1 1 d . . .
S2 S 0.11182(12) 0.04174(18) -0.19023(11) 0.0416(5) Uani 1 1 d . . .
S3 S -0.08009(12) 0.16353(18) -0.16890(12) 0.0487(6) Uani 1 1 d . . .
S4 S 0.12737(12) 0.32296(18) -0.09170(11) 0.0489(6) Uani 1 1 d . . .
C1 C 0.0954(5) 0.3582(6) -0.3189(5) 0.057(2) Uani 1 1 d . . .
H1A H 0.0802 0.4328 -0.3517 0.068 Uiso 1 1 calc R . .
H1B H 0.1390 0.3814 -0.2661 0.068 Uiso 1 1 calc R . .
C2 C 0.1412(5) 0.2703(7) -0.3571(4) 0.0343(19) Uani 1 1 d . . .
C3 C 0.1212(5) 0.1507(7) -0.3718(4) 0.041(2) Uani 1 1 d . . .
H3 H 0.0732 0.1166 -0.3608 0.049 Uiso 1 1 calc R . .
C4 C 0.1697(5) 0.0788(7) -0.4025(4) 0.049(2) Uani 1 1 d . . .
H4 H 0.1567 -0.0054 -0.4108 0.059 Uiso 1 1 calc R . .
C5 C 0.2372(5) 0.1285(8) -0.4212(4) 0.047(2) Uani 1 1 d . . .
H5 H 0.2699 0.0786 -0.4435 0.057 Uiso 1 1 calc R . .
C6 C 0.2578(5) 0.2479(7) -0.4084(4) 0.051(2) Uani 1 1 d . . .
H6 H 0.3045 0.2817 -0.4216 0.061 Uiso 1 1 calc R . .
C7 C 0.2098(4) 0.3205(6) -0.3757(4) 0.040(2) Uani 1 1 d . . .
H7 H 0.2239 0.4042 -0.3662 0.048 Uiso 1 1 calc R . .
P P 0.08319(10) 0.28141(17) 0.31397(9) 0.0249(4) Uani 1 1 d . . .
C11 C -0.0081(4) 0.2755(6) 0.3475(3) 0.0254(16) Uani 1 1 d . . .
C12 C -0.0936(4) 0.3048(7) 0.2947(4) 0.0352(17) Uani 1 1 d . . .
H12 H -0.1038 0.3247 0.2411 0.042 Uiso 1 1 calc R . .
C13 C -0.1639(4) 0.3042(7) 0.3220(4) 0.047(2) Uani 1 1 d . . .
H13 H -0.2221 0.3236 0.2865 0.056 Uiso 1 1 calc R . .
C14 C -0.1497(5) 0.2762(7) 0.3984(5) 0.052(2) Uani 1 1 d . . .
H14 H -0.1981 0.2751 0.4159 0.063 Uiso 1 1 calc R . .
C15 C -0.0641(5) 0.2488(7) 0.4516(4) 0.049(2) Uani 1 1 d . . .
H15 H -0.0543 0.2322 0.5056 0.059 Uiso 1 1 calc R . .
C16 C 0.0068(4) 0.2458(6) 0.4260(4) 0.044(2) Uani 1 1 d . . .
H16 H 0.0645 0.2239 0.4615 0.053 Uiso 1 1 calc R . .
C21 C 0.1529(4) 0.1524(6) 0.3493(3) 0.0217(16) Uani 1 1 d . . .
C22 C 0.2444(4) 0.1626(6) 0.3617(4) 0.0315(18) Uani 1 1 d . . .
H22 H 0.2680 0.2388 0.3547 0.038 Uiso 1 1 calc R . .
C23 C 0.2983(5) 0.0637(6) 0.3837(4) 0.0340(18) Uani 1 1 d . . .
H23 H 0.3594 0.0719 0.3920 0.041 Uiso 1 1 calc R . .
C24 C 0.2662(5) -0.0478(7) 0.3942(4) 0.0374(19) Uani 1 1 d . . .
H24 H 0.3049 -0.1158 0.4093 0.045 Uiso 1 1 calc R . .
C25 C 0.1772(5) -0.0612(7) 0.3828(4) 0.045(2) Uani 1 1 d . . .
H25 H 0.1551 -0.1383 0.3903 0.054 Uiso 1 1 calc R . .
C26 C 0.1198(5) 0.0394(6) 0.3602(4) 0.0372(19) Uani 1 1 d . . .
H26 H 0.0589 0.0306 0.3524 0.045 Uiso 1 1 calc R . .
C31 C 0.0422(4) 0.2840(7) 0.2074(3) 0.0283(16) Uani 1 1 d . . .
C32 C 0.0407(4) 0.1738(6) 0.1672(4) 0.0343(19) Uani 1 1 d . . .
H32 H 0.0600 0.1002 0.1958 0.041 Uiso 1 1 calc R . .
C33 C 0.0104(4) 0.1754(6) 0.0848(4) 0.042(2) Uani 1 1 d . . .
H33 H 0.0101 0.1022 0.0570 0.051 Uiso 1 1 calc R . .
C34 C -0.0188(4) 0.2797(7) 0.0434(4) 0.0406(19) Uani 1 1 d . . .
H34 H -0.0385 0.2793 -0.0129 0.049 Uiso 1 1 calc R . .
C35 C -0.0197(4) 0.3877(7) 0.0836(4) 0.0342(18) Uani 1 1 d . . .
H35 H -0.0407 0.4606 0.0546 0.041 Uiso 1 1 calc R . .
C36 C 0.0097(4) 0.3884(6) 0.1650(4) 0.0292(17) Uani 1 1 d . . .
H36 H 0.0076 0.4615 0.1922 0.035 Uiso 1 1 calc R . .
C41 C 0.1499(4) 0.4145(6) 0.3514(4) 0.0243(16) Uani 1 1 d . . .
C42 C 0.1672(5) 0.4506(6) 0.4274(4) 0.044(2) Uani 1 1 d . . .
H42 H 0.1374 0.4119 0.4573 0.053 Uiso 1 1 calc R . .
C43 C 0.2272(5) 0.5423(7) 0.4619(4) 0.050(2) Uani 1 1 d . . .
H43 H 0.2399 0.5647 0.5156 0.060 Uiso 1 1 calc R . .
C44 C 0.2682(4) 0.6007(7) 0.4183(4) 0.042(2) Uani 1 1 d . . .
H44 H 0.3091 0.6645 0.4413 0.051 Uiso 1 1 calc R . .
C45 C 0.2499(5) 0.5666(7) 0.3416(5) 0.052(2) Uani 1 1 d . . .
H45 H 0.2773 0.6086 0.3110 0.063 Uiso 1 1 calc R . .
C46 C 0.1921(5) 0.4721(6) 0.3075(4) 0.041(2) Uani 1 1 d . . .
H46 H 0.1816 0.4472 0.2546 0.049 Uiso 1 1 calc R . .

loop_
_atom_site_aniso_label
_atom_site_aniso_U_11
_atom_site_aniso_U_22
_atom_site_aniso_U_33
_atom_site_aniso_U_23
_atom_site_aniso_U_13
_atom_site_aniso_U_12
W 0.02801(15) 0.02997(16) 0.02904(15) 0.00021(19) 0.01135(11) 0.00627(19)
S1 0.0466(11) 0.0440(12) 0.0397(11) 0.0078(11) 0.0147(9) 0.0084(11)
S2 0.0396(12) 0.0383(12) 0.0465(13) 0.0001(10) 0.0153(10) 0.0099(10)
S3 0.0395(12) 0.0544(15) 0.0616(14) -0.0118(11) 0.0297(11) 0.0012(10)
S4 0.0446(12) 0.0448(15) 0.0483(13) -0.0120(11) 0.0067(10) -0.0028(10)
C1 0.076(6) 0.035(5) 0.074(6) 0.001(5) 0.044(5) -0.013(5)
C2 0.047(5) 0.031(5) 0.027(4) -0.001(4) 0.016(4) -0.010(4)
C3 0.056(5) 0.039(5) 0.031(5) -0.012(4) 0.020(4) -0.021(4)
C4 0.080(7) 0.030(5) 0.039(5) -0.001(4) 0.026(5) 0.002(5)
C5 0.049(5) 0.053(6) 0.040(5) 0.008(5) 0.017(4) 0.015(5)
C6 0.038(5) 0.062(7) 0.055(6) 0.000(5) 0.020(4) 0.000(4)
C7 0.045(5) 0.032(5) 0.036(4) 0.008(4) 0.008(4) 0.001(4)
P 0.0232(9) 0.0279(11) 0.0228(9) 0.0017(10) 0.0076(7) 0.0003(10)
C11 0.020(3) 0.030(4) 0.028(4) -0.001(4) 0.011(3) -0.002(3)
C12 0.023(4) 0.048(5) 0.028(4) -0.006(4) 0.002(3) 0.000(4)
C13 0.016(4) 0.060(6) 0.059(5) -0.018(5) 0.006(4) -0.007(4)
C14 0.034(5) 0.068(6) 0.063(6) -0.018(5) 0.028(4) -0.017(5)
C15 0.044(5) 0.075(7) 0.038(5) 0.000(4) 0.027(4) -0.005(4)
C16 0.029(4) 0.075(7) 0.027(4) 0.006(4) 0.007(3) 0.002(4)
C21 0.026(4) 0.022(4) 0.017(4) 0.000(3) 0.008(3) -0.002(3)
C22 0.036(4) 0.026(4) 0.038(4) -0.001(3) 0.020(4) -0.001(3)
C23 0.033(4) 0.038(5) 0.025(4) 0.001(4) 0.003(3) 0.007(4)
C24 0.043(5) 0.034(5) 0.028(4) 0.002(4) 0.004(4) 0.010(4)
C25 0.059(6) 0.024(5) 0.044(5) 0.009(4) 0.011(4) -0.011(4)
C26 0.032(5) 0.037(5) 0.034(5) 0.006(4) 0.003(4) 0.002(4)
C31 0.024(4) 0.035(4) 0.024(4) -0.001(4) 0.005(3) 0.004(4)
C32 0.029(4) 0.044(6) 0.024(4) 0.004(4) 0.003(3) 0.000(4)
C33 0.057(5) 0.035(5) 0.029(4) -0.006(4) 0.009(4) 0.016(4)
C34 0.041(5) 0.059(6) 0.020(4) -0.005(4) 0.009(3) 0.004(5)
C35 0.036(4) 0.039(5) 0.025(4) 0.007(4) 0.007(3) 0.008(4)
C36 0.024(4) 0.027(4) 0.035(4) -0.003(4) 0.010(3) 0.004(3)
C41 0.026(4) 0.021(4) 0.023(4) 0.000(3) 0.006(3) 0.005(3)
C42 0.055(5) 0.032(5) 0.052(5) -0.004(4) 0.027(4) -0.014(4)
C43 0.077(6) 0.034(5) 0.037(5) -0.014(4) 0.019(5) -0.011(5)
C44 0.044(5) 0.033(5) 0.039(5) -0.007(4) 0.002(4) -0.018(4)
C45 0.048(5) 0.060(6) 0.050(6) 0.002(5) 0.018(4) -0.020(5)
C46 0.050(5) 0.042(5) 0.035(5) -0.005(4) 0.020(4) -0.010(4)

loop_
_atom_type_symbol
_atom_type_description
_atom_type_scat_dispersion_real
_atom_type_scat_dispersion_imag
_atom_type_scat_source
C C 0.0033 0.0016 'International Tables Vol C Tables 4.2.6.8 and 6.1.1.4'
H H 0.0000 0.0000 'International Tables Vol C Tables 4.2.6.8 and 6.1.1.4'
P P 0.1023 0.0942 'International Tables Vol C Tables 4.2.6.8 and 6.1.1.4'
S S 0.1246 0.1234 'International Tables Vol C Tables 4.2.6.8 and 6.1.1.4'
W W -0.8490 6.8722 'International Tables Vol C Tables 4.2.6.8 and 6.1.1.4'

loop_
_geom_angle_atom_site_label_1
_geom_angle_atom_site_label_2
_geom_angle_atom_site_label_3
_geom_angle
_geom_angle_site_symmetry_1
_geom_angle_site_symmetry_3
_geom_angle_publ_flag
S2 W S3 110.74(7) . . ?
S2 W S4 110.63(7) . . ?
S3 W S4 112.84(7) . . ?
S2 W S1 109.58(7) . . ?
S3 W S1 102.89(7) . . ?
S4 W S1 109.88(8) . . ?
C1 S1 W 106.3(3) . . ?
C2 C1 S1 117.5(5) . . ?
C3 C2 C7 119.4(7) . . ?
C3 C2 C1 125.5(6) . . ?
C7 C2 C1 115.1(6) . . ?
C2 C3 C4 120.6(7) . . ?
C3 C4 C5 120.0(7) . . ?
C6 C5 C4 120.8(8) . . ?
C5 C6 C7 119.3(7) . . ?
C2 C7 C6 119.9(7) . . ?
C21 P C31 109.5(3) . . ?
C21 P C11 110.0(3) . . ?
C31 P C11 110.0(3) . . ?
C21 P C41 107.5(3) . . ?
C31 P C41 108.9(3) . . ?
C11 P C41 110.9(3) . . ?
C16 C11 C12 120.4(5) . . ?
C16 C11 P 120.1(5) . . ?
C12 C11 P 119.4(5) . . ?
C13 C12 C11 119.1(6) . . ?
C14 C13 C12 120.7(6) . . ?
C13 C14 C15 120.3(6) . . ?
C16 C15 C14 120.5(6) . . ?
C15 C16 C11 118.9(6) . . ?
C26 C21 C22 118.8(6) . . ?
C26 C21 P 122.4(5) . . ?
C22 C21 P 118.7(5) . . ?
C23 C22 C21 120.2(6) . . ?
C22 C23 C24 121.4(7) . . ?
C23 C24 C25 120.0(7) . . ?
C24 C25 C26 119.9(7) . . ?
C21 C26 C25 119.7(6) . . ?
C36 C31 C32 120.0(6) . . ?
C36 C31 P 121.8(5) . . ?
C32 C31 P 118.1(5) . . ?
C33 C32 C31 118.5(6) . . ?
C34 C33 C32 121.1(7) . . ?
C33 C34 C35 120.0(6) . . ?
C36 C35 C34 119.9(7) . . ?
C35 C36 C31 120.3(6) . . ?
C42 C41 C46 119.3(7) . . ?
C42 C41 P 119.3(5) . . ?
C46 C41 P 120.9(5) . . ?
C41 C42 C43 121.3(7) . . ?
C44 C43 C42 119.6(7) . . ?
C45 C44 C43 119.5(7) . . ?
C44 C45 C46 121.3(7) . . ?
C41 C46 C45 119.0(7) . . ?

loop_
_geom_bond_atom_site_label_1
_geom_bond_atom_site_label_2
_geom_bond_distance
_geom_bond_site_symmetry_2
_geom_bond_publ_flag
W S2 2.1475(18) . ?
W S3 2.1523(17) . ?
W S4 2.1532(19) . ?
W S1 2.3376(18) . ?
S1 C1 1.819(7) . ?
C1 C2 1.531(9) . ?
C2 C3 1.360(8) . ?
C2 C7 1.390(8) . ?
C3 C4 1.370(9) . ?
C4 C5 1.374(9) . ?
C5 C6 1.354(9) . ?
C6 C7 1.391(9) . ?
P C21 1.780(6) . ?
P C31 1.796(6) . ?
P C11 1.798(5) . ?
P C41 1.798(7) . ?
C11 C16 1.391(8) . ?
C11 C12 1.400(8) . ?
C12 C13 1.399(8) . ?
C13 C14 1.353(9) . ?
C14 C15 1.399(9) . ?
C15 C16 1.389(8) . ?
C21 C26 1.397(8) . ?
C21 C22 1.420(7) . ?
C22 C23 1.361(8) . ?
C23 C24 1.374(8) . ?
C24 C25 1.387(9) . ?
C25 C26 1.406(9) . ?
C31 C36 1.375(8) . ?
C31 C32 1.411(8) . ?
C32 C33 1.389(8) . ?
C33 C34 1.358(9) . ?
C34 C35 1.397(9) . ?
C35 C36 1.374(8) . ?
C41 C42 1.360(8) . ?
C41 C46 1.381(8) . ?
C42 C43 1.381(9) . ?
C43 C44 1.367(9) . ?
C44 C45 1.363(9) . ?
C45 C46 1.383(9) . ?

loop_
_geom_torsion_atom_site_label_1
_geom_torsion_atom_site_label_2
_geom_torsion_atom_site_label_3
_geom_torsion_atom_site_label_4
_geom_torsion
_geom_torsion_site_symmetry_1
_geom_torsion_site_symmetry_2
_geom_torsion_site_symmetry_3
_geom_torsion_site_symmetry_4
_geom_torsion_publ_flag
S2 W S1 C1 -67.7(3) . . . . ?
S3 W S1 C1 174.4(3) . . . . ?
S4 W S1 C1 54.0(3) . . . . ?
W S1 C1 C2 87.2(6) . . . . ?
S1 C1 C2 C3 -9.8(11) . . . . ?
S1 C1 C2 C7 171.5(5) . . . . ?
C7 C2 C3 C4 2.1(11) . . . . ?
C1 C2 C3 C4 -176.5(7) . . . . ?
C2 C3 C4 C5 -2.4(12) . . . . ?
C3 C4 C5 C6 1.3(12) . . . . ?
C4 C5 C6 C7 0.1(12) . . . . ?
C3 C2 C7 C6 -0.7(11) . . . . ?
C1 C2 C7 C6 178.0(6) . . . . ?
C5 C6 C7 C2 -0.4(11) . . . . ?
C21 P C11 C16 45.1(6) . . . . ?
C31 P C11 C16 165.7(6) . . . . ?
C41 P C11 C16 -73.7(6) . . . . ?
C21 P C11 C12 -136.9(6) . . . . ?
C31 P C11 C12 -16.3(7) . . . . ?
C41 P C11 C12 104.3(6) . . . . ?
C16 C11 C12 C13 0.2(11) . . . . ?
P C11 C12 C13 -177.8(6) . . . . ?
C11 C12 C13 C14 0.2(12) . . . . ?
C12 C13 C14 C15 0.8(13) . . . . ?
C13 C14 C15 C16 -2.3(12) . . . . ?
C14 C15 C16 C11 2.7(11) . . . . ?
C12 C11 C16 C15 -1.7(11) . . . . ?
P C11 C16 C15 176.3(5) . . . . ?
C31 P C21 C26 -88.5(6) . . . . ?
C11 P C21 C26 32.4(6) . . . . ?
C41 P C21 C26 153.3(6) . . . . ?
C31 P C21 C22 87.1(5) . . . . ?
C11 P C21 C22 -152.0(5) . . . . ?
C41 P C21 C22 -31.1(5) . . . . ?
C26 C21 C22 C23 0.1(9) . . . . ?
P C21 C22 C23 -175.7(5) . . . . ?
C21 C22 C23 C24 0.2(10) . . . . ?
C22 C23 C24 C25 -0.4(10) . . . . ?
C23 C24 C25 C26 0.3(10) . . . . ?
C22 C21 C26 C25 -0.2(10) . . . . ?
P C21 C26 C25 175.5(5) . . . . ?
C24 C25 C26 C21 0.0(10) . . . . ?
C21 P C31 C36 -160.2(5) . . . . ?
C11 P C31 C36 78.9(6) . . . . ?
C41 P C31 C36 -42.8(6) . . . . ?
C21 P C31 C32 22.2(6) . . . . ?
C11 P C31 C32 -98.7(5) . . . . ?
C41 P C31 C32 139.6(5) . . . . ?
C36 C31 C32 C33 3.4(9) . . . . ?
P C31 C32 C33 -179.0(5) . . . . ?
C31 C32 C33 C34 -1.2(10) . . . . ?
C32 C33 C34 C35 -0.8(11) . . . . ?
C33 C34 C35 C36 0.6(10) . . . . ?
C34 C35 C36 C31 1.6(9) . . . . ?
C32 C31 C36 C35 -3.6(9) . . . . ?
P C31 C36 C35 178.8(5) . . . . ?
C21 P C41 C42 -79.9(6) . . . . ?
C31 P C41 C42 161.5(5) . . . . ?
C11 P C41 C42 40.3(6) . . . . ?
C21 P C41 C46 92.5(6) . . . . ?
C31 P C41 C46 -26.1(6) . . . . ?
C11 P C41 C46 -147.2(5) . . . . ?
C46 C41 C42 C43 -1.0(11) . . . . ?
P C41 C42 C43 171.5(6) . . . . ?
C41 C42 C43 C44 2.0(12) . . . . ?
C42 C43 C44 C45 -0.7(12) . . . . ?
C43 C44 C45 C46 -1.5(12) . . . . ?
C42 C41 C46 C45 -1.1(10) . . . . ?
P C41 C46 C45 -173.5(6) . . . . ?
C44 C45 C46 C41 2.4(11) . . . . ?

loop_
_cod_related_entry_id
_cod_related_entry_database
_cod_related_entry_code
1 ChemSpider 30661090
